data_2232990
loop_
_publ_author_name
'Datta, Amitabha'
'Sheu, Shiann-Cherng'
'Liu, Pei-Hsin'
'Huang, Jui-Hsien'

_publ_section_title
;
 Dichlorido{<i>N</i>'-[(pyridin-2-yl)methylidene-\k<i>N</i>]acetohydrazide-\k^2^<i>N</i>',<i>O</i>}copper(II)
;
_journal_coeditor_code WM2553
_journal_issue 12
_journal_name_full 'Acta Crystallographica Section E'
_journal_page_first m1852
_journal_paper_doi 10.1107/S1600536811049671
_journal_volume 67
_journal_year 2011
_chemical_formula_iupac '[Cu Cl2 (C8 H9 N3 O)]'
_chemical_formula_moiety 'C8 H9 Cl2 Cu N3 O'
_chemical_formula_sum 'C8 H9 Cl2 Cu N3 O'
_chemical_formula_weight 297.62
_chemical_name_systematic
;
Dichlorido{<i>N</i>'-[(pyridin-2-yl)methylidene-\k<i>N</i>]acetohydrazide-
\k^2^<i>N</i>',<i>O</i>}copper(II)
;
_space_group_IT_number 14
_symmetry_cell_setting monoclinic
_symmetry_space_group_name_Hall '-P 2yn'
_symmetry_space_group_name_H-M 'P 1 21/n 1'
_atom_sites_solution_hydrogens geom
_atom_sites_solution_primary direct
_atom_sites_solution_secondary difmap
_audit_creation_method SHELXL-97
_cell_angle_alpha 90.00
_cell_angle_beta 95.664(13)
_cell_angle_gamma 90.00
_cell_formula_units_Z 4
_cell_length_a 6.8326(12)
_cell_length_b 15.137(3)
_cell_length_c 10.689(3)
_cell_measurement_reflns_used 4370
_cell_measurement_temperature 150(2)
_cell_measurement_theta_max 28.62
_cell_measurement_theta_min 3.28
_cell_volume 1100.1(4)
_computing_cell_refinement 'SAINT (Bruker, 2007)'
_computing_data_collection 'APEX2 (Bruker, 2007)'
_computing_data_reduction 'SAINT (Bruker, 2007)'
_computing_molecular_graphics 'XP in SHELXTL (Sheldrick, 2008)'
_computing_publication_material 'SHELXTL (Sheldrick, 2008)'
_computing_structure_refinement 'SHELXL97 (Sheldrick, 2008)'
_computing_structure_solution 'SHELXS97 (Sheldrick, 2008)'
_diffrn_ambient_temperature 150(2)
_diffrn_measured_fraction_theta_full 0.986
_diffrn_measured_fraction_theta_max 0.986
_diffrn_measurement_device_type 'Bruker APEXII CCD'
_diffrn_measurement_method 'phi and omega scans'
_diffrn_radiation_monochromator graphite
_diffrn_radiation_source 'fine-focus sealed tube'
_diffrn_radiation_type MoK\a
_diffrn_radiation_wavelength 0.71073
_diffrn_reflns_av_R_equivalents 0.0241
_diffrn_reflns_av_sigmaI/netI 0.0226
_diffrn_reflns_limit_h_max 9
_diffrn_reflns_limit_h_min -9
_diffrn_reflns_limit_k_max 20
_diffrn_reflns_limit_k_min -19
_diffrn_reflns_limit_l_max 6
_diffrn_reflns_limit_l_min -14
_diffrn_reflns_number 9791
_diffrn_reflns_theta_full 28.79
_diffrn_reflns_theta_max 28.79
_diffrn_reflns_theta_min 2.34
_exptl_absorpt_coefficient_mu 2.445
_exptl_absorpt_correction_T_max 0.543
_exptl_absorpt_correction_T_min 0.485
_exptl_absorpt_correction_type multi-scan
_exptl_absorpt_process_details '(SADABS; Sheldrick, 1996)'
_exptl_crystal_colour green
_exptl_crystal_density_diffrn 1.797
_exptl_crystal_density_method 'not measured'
_exptl_crystal_description rectangular
_exptl_crystal_F_000 596
_exptl_crystal_size_max 0.40
_exptl_crystal_size_mid 0.25
_exptl_crystal_size_min 0.25
_refine_diff_density_max 0.305
_refine_diff_density_min -0.349
_refine_ls_extinction_method none
_refine_ls_goodness_of_fit_ref 1.040
_refine_ls_hydrogen_treatment constr
_refine_ls_matrix_type full
_refine_ls_number_parameters 137
_refine_ls_number_reflns 2836
_refine_ls_number_restraints 0
_refine_ls_restrained_S_all 1.040
_refine_ls_R_factor_all 0.0348
_refine_ls_R_factor_gt 0.0244
_refine_ls_shift/su_max 0.001
_refine_ls_shift/su_mean 0.000
_refine_ls_structure_factor_coef Fsqd
_refine_ls_weighting_details 'calc w=1/[\s^2^(Fo^2^)+(0.0373P)^2^+0.2632P] where P=(Fo^2^+2Fc^2^)/3'
_refine_ls_weighting_scheme calc
_refine_ls_wR_factor_gt 0.0664
_refine_ls_wR_factor_ref 0.0700
_reflns_number_gt 2378
_reflns_number_total 2836
_reflns_threshold_expression I>2sigma(I)
_cod_data_source_file wm2553.cif
_cod_data_source_block I
_cod_original_cell_volume 1100.0(4)
_cod_original_sg_symbol_H-M 'P 21/n'
_cod_database_code 2232990
_cod_database_fobs_code 2232990

loop_
_symmetry_equiv_pos_as_xyz
'x, y, z'
'-x+1/2, y+1/2, -z+1/2'
'-x, -y, -z'
'x-1/2, -y-1/2, z-1/2'

loop_
_atom_site_type_symbol
_atom_site_label
_atom_site_fract_x
_atom_site_fract_y
_atom_site_fract_z
_atom_site_U_iso_or_equiv
_atom_site_adp_type
_atom_site_calc_flag
_atom_site_refinement_flags
_atom_site_occupancy
_atom_site_symmetry_multiplicity
Cu Cu1 0.24493(3) 0.323357(14) 0.19561(2) 0.03400(8) Uani d . 1 1
Cl Cl2 0.47106(7) 0.41980(4) 0.26879(5) 0.04816(13) Uani d . 1 1
Cl Cl3 0.05430(7) 0.30589(3) 0.37823(4) 0.04052(12) Uani d . 1 1
N N1 0.4124(2) 0.21177(10) 0.19800(14) 0.0346(3) Uani d . 1 1
C C5 0.3171(3) 0.14208(12) 0.13949(16) 0.0345(4) Uani d . 1 1
C C4 0.4016(3) 0.05932(13) 0.13604(19) 0.0443(4) Uani d . 1 1
H H4 0.3316 0.0115 0.0952 0.053 Uiso calc R 1 1
C C1 0.5949(3) 0.19982(15) 0.25159(19) 0.0427(4) Uani d . 1 1
H H1 0.6633 0.2483 0.2918 0.051 Uiso calc R 1 1
C C2 0.6879(3) 0.11807(16) 0.2502(2) 0.0517(5) Uani d . 1 1
H H2 0.8185 0.1112 0.2885 0.062 Uiso calc R 1 1
C C3 0.5901(3) 0.04753(15) 0.1932(2) 0.0524(5) Uani d . 1 1
H H3 0.6511 -0.0088 0.1931 0.063 Uiso calc R 1 1
C C6 0.1226(3) 0.16357(13) 0.07736(18) 0.0385(4) Uani d . 1 1
H H6 0.0400 0.1212 0.0330 0.046 Uiso calc R 1 1
N N2 0.0738(2) 0.24430(10) 0.08798(14) 0.0340(3) Uani d . 1 1
N N3 -0.0947(2) 0.28140(11) 0.03418(14) 0.0391(3) Uani d . 1 1
H H3A -0.1916 0.2506 -0.0048 0.047 Uiso calc R 1 1
O O1 0.0387(2) 0.40997(9) 0.10589(13) 0.0437(3) Uani d . 1 1
C C7 -0.0995(3) 0.37105(13) 0.04643(16) 0.0377(4) Uani d . 1 1
C C8 -0.2756(3) 0.41705(15) -0.0143(2) 0.0498(5) Uani d . 1 1
H H8A -0.3316 0.4550 0.0474 0.075 Uiso calc R 1 1
H H8B -0.3737 0.3733 -0.0465 0.075 Uiso calc R 1 1
H H8C -0.2380 0.4533 -0.0841 0.075 Uiso calc R 1 1

loop_
_atom_site_aniso_label
_atom_site_aniso_U_11
_atom_site_aniso_U_22
_atom_site_aniso_U_33
_atom_site_aniso_U_12
_atom_site_aniso_U_13
_atom_site_aniso_U_23
Cu1 0.02943(13) 0.03512(13) 0.03591(13) -0.00313(9) -0.00455(8) -0.00127(8)
Cl2 0.0370(2) 0.0471(3) 0.0583(3) -0.0125(2) -0.0054(2) -0.0031(2)
Cl3 0.0328(2) 0.0516(3) 0.0369(2) 0.0043(2) 0.00207(16) 0.00244(18)
N1 0.0301(7) 0.0391(8) 0.0342(7) -0.0002(7) 0.0019(6) 0.0013(6)
C5 0.0336(9) 0.0372(9) 0.0327(8) -0.0003(8) 0.0042(7) 0.0003(7)
C4 0.0477(11) 0.0359(10) 0.0504(11) 0.0001(9) 0.0104(9) 0.0017(8)
C1 0.0306(9) 0.0526(11) 0.0441(10) -0.0015(9) -0.0010(7) 0.0026(9)
C2 0.0347(10) 0.0626(14) 0.0573(12) 0.0107(10) 0.0017(9) 0.0118(11)
C3 0.0501(12) 0.0462(12) 0.0621(13) 0.0136(10) 0.0117(10) 0.0111(10)
C6 0.0375(10) 0.0394(10) 0.0380(9) -0.0045(8) 0.0003(7) -0.0056(7)
N2 0.0298(7) 0.0398(8) 0.0312(7) -0.0005(6) -0.0035(5) -0.0016(6)
N3 0.0320(8) 0.0430(9) 0.0396(8) -0.0006(7) -0.0092(6) -0.0028(6)
O1 0.0435(7) 0.0380(7) 0.0466(7) -0.0043(6) -0.0103(6) 0.0044(6)
C7 0.0365(9) 0.0445(10) 0.0313(8) 0.0000(8) -0.0013(7) 0.0054(7)
C8 0.0432(11) 0.0520(12) 0.0516(12) 0.0059(10) -0.0086(9) 0.0072(9)

loop_
_atom_type_symbol
_atom_type_description
_atom_type_scat_dispersion_real
_atom_type_scat_dispersion_imag
_atom_type_scat_source
C C 0.0033 0.0016 'International Tables Vol C Tables 4.2.6.8 and 6.1.1.4'
H H 0.0000 0.0000 'International Tables Vol C Tables 4.2.6.8 and 6.1.1.4'
N N 0.0061 0.0033 'International Tables Vol C Tables 4.2.6.8 and 6.1.1.4'
O O 0.0106 0.0060 'International Tables Vol C Tables 4.2.6.8 and 6.1.1.4'
Cl Cl 0.1484 0.1585 'International Tables Vol C Tables 4.2.6.8 and 6.1.1.4'
Cu Cu 0.3201 1.2651 'International Tables Vol C Tables 4.2.6.8 and 6.1.1.4'

loop_
_geom_angle_atom_site_label_1
_geom_angle_atom_site_label_2
_geom_angle_atom_site_label_3
_geom_angle
N2 Cu1 N1 78.67(6)
N2 Cu1 O1 77.16(6)
N1 Cu1 O1 151.48(6)
N2 Cu1 Cl2 164.60(5)
N1 Cu1 Cl2 99.83(5)
O1 Cu1 Cl2 99.45(4)
N2 Cu1 Cl3 93.90(5)
N1 Cu1 Cl3 103.94(4)
O1 Cu1 Cl3 92.62(5)
Cl2 Cu1 Cl3 101.30(2)
C1 N1 C5 118.57(17)
C1 N1 Cu1 128.19(14)
C5 N1 Cu1 113.21(12)
N1 C5 C4 122.24(18)
N1 C5 C6 114.14(16)
C4 C5 C6 123.58(18)
C3 C4 C5 118.6(2)
C3 C4 H4 120.7
C5 C4 H4 120.7
N1 C1 C2 121.7(2)
N1 C1 H1 119.2
C2 C1 H1 119.2
C3 C2 C1 119.7(2)
C3 C2 H2 120.2
C1 C2 H2 120.2
C2 C3 C4 119.2(2)
C2 C3 H3 120.4
C4 C3 H3 120.4
N2 C6 C5 114.00(16)
N2 C6 H6 123.0
C5 C6 H6 123.0
C6 N2 N3 125.27(16)
C6 N2 Cu1 119.37(13)
N3 N2 Cu1 115.30(12)
N2 N3 C7 113.47(15)
N2 N3 H3A 123.3
C7 N3 H3A 123.3
C7 O1 Cu1 112.58(12)
O1 C7 N3 119.99(17)
O1 C7 C8 123.20(19)
N3 C7 C8 116.80(17)
C7 C8 H8A 109.5
C7 C8 H8B 109.5
H8A C8 H8B 109.5
C7 C8 H8C 109.5
H8A C8 H8C 109.5
H8B C8 H8C 109.5

loop_
_geom_bond_atom_site_label_1
_geom_bond_atom_site_label_2
_geom_bond_distance
Cu1 N2 1.9638(15)
Cu1 N1 2.0390(16)
Cu1 O1 2.0872(14)
Cu1 Cl2 2.2116(6)
Cu1 Cl3 2.4655(7)
N1 C1 1.332(2)
N1 C5 1.359(2)
C5 C4 1.381(3)
C5 C6 1.462(3)
C4 C3 1.381(3)
C4 H4 0.9500
C1 C2 1.392(3)
C1 H1 0.9500
C2 C3 1.370(3)
C2 H2 0.9500
C3 H3 0.9500
C6 N2 1.275(2)
C6 H6 0.9500
N2 N3 1.357(2)
N3 C7 1.364(3)
N3 H3A 0.8800
O1 C7 1.235(2)
C7 C8 1.484(3)
C8 H8A 0.9800
C8 H8B 0.9800
C8 H8C 0.9800

loop_
_geom_hbond_atom_site_label_D
_geom_hbond_atom_site_label_H
_geom_hbond_atom_site_label_A
_geom_hbond_site_symmetry_A
_geom_hbond_distance_DH
_geom_hbond_distance_HA
_geom_hbond_distance_DA
_geom_hbond_angle_DHA
N3 H3A Cl3 4_565 0.88 2.21 3.0799(16) 170.2
